data_7115613
loop_
_publ_author_name
'Xiangqing Jia'
'Lei Zhang'
'Chuan Qin'
'Xuebing Leng'
'Zheng Huang'

_publ_section_title
;
 Iridium complexes of new NCP pincer ligands: catalytic alkane
 dehydrogenation and alkene isomerization
;
_journal_name_full Chem.Commun.
_journal_page_first 11056
_journal_paper_doi 10.1039/C3cc46851H
_journal_volume 50
_journal_year 2014
_chemical_formula_sum 'C20 H28 Cl Ir N O P'
_chemical_formula_weight 557.05
_chemical_name_systematic
; 
 ? 
;
_space_group_IT_number 14
_symmetry_cell_setting monoclinic
_symmetry_space_group_name_Hall '-P 2ybc'
_symmetry_space_group_name_H-M 'P 1 21/c 1'
_atom_sites_solution_hydrogens geom
_atom_sites_solution_primary direct
_atom_sites_solution_secondary difmap
_audit_creation_method SHELXL-97
_cell_angle_alpha 90.00
_cell_angle_beta 105.782(2)
_cell_angle_gamma 90.00
_cell_formula_units_Z 4
_cell_length_a 10.1303(10)
_cell_length_b 13.7700(14)
_cell_length_c 15.0040(15)
_cell_measurement_reflns_used 9615
_cell_measurement_temperature 140(2)
_cell_measurement_theta_max 30.54
_cell_measurement_theta_min 2.56
_cell_volume 2014.1(3)
_computing_cell_refinement 'Bruker SAINT'
_computing_data_collection 'Bruker APEX2'
_computing_data_reduction 'Bruker SAINT'
_computing_molecular_graphics 'Bruker SHELXTL'
_computing_publication_material 'Bruker SHELXTL'
_computing_structure_refinement 'SHELXL-97 (Sheldrick, 2008)'
_computing_structure_solution 'SHELXS-97 (Sheldrick, 2008)'
_diffrn_ambient_temperature 140(2)
_diffrn_measured_fraction_theta_full 0.996
_diffrn_measured_fraction_theta_max 0.996
_diffrn_measurement_device_type 'Bruker APEX-II CCD'
_diffrn_measurement_method '\f and \w scans'
_diffrn_radiation_monochromator graphite
_diffrn_radiation_source 'fine-focus sealed tube'
_diffrn_radiation_type MoK\a
_diffrn_radiation_wavelength 0.71073
_diffrn_reflns_av_R_equivalents 0.0283
_diffrn_reflns_av_sigmaI/netI 0.0305
_diffrn_reflns_limit_h_max 14
_diffrn_reflns_limit_h_min -14
_diffrn_reflns_limit_k_max 19
_diffrn_reflns_limit_k_min -16
_diffrn_reflns_limit_l_max 21
_diffrn_reflns_limit_l_min -21
_diffrn_reflns_number 19210
_diffrn_reflns_theta_full 30.60
_diffrn_reflns_theta_max 30.60
_diffrn_reflns_theta_min 2.04
_exptl_absorpt_coefficient_mu 6.849
_exptl_absorpt_correction_T_max 0.4070
_exptl_absorpt_correction_T_min 0.2331
_exptl_absorpt_correction_type multi-scan
_exptl_absorpt_process_details sadabs
_exptl_crystal_colour pink
_exptl_crystal_density_diffrn 1.837
_exptl_crystal_density_method 'not measured'
_exptl_crystal_description block
_exptl_crystal_F_000 1088
_exptl_crystal_size_max 0.30
_exptl_crystal_size_mid 0.25
_exptl_crystal_size_min 0.16
_refine_diff_density_max 2.315
_refine_diff_density_min -1.768
_refine_diff_density_rms 0.122
_refine_ls_extinction_method none
_refine_ls_goodness_of_fit_ref 0.989
_refine_ls_hydrogen_treatment constr
_refine_ls_matrix_type full
_refine_ls_number_parameters 233
_refine_ls_number_reflns 6175
_refine_ls_number_restraints 0
_refine_ls_restrained_S_all 0.989
_refine_ls_R_factor_all 0.0312
_refine_ls_R_factor_gt 0.0221
_refine_ls_shift/su_max 0.002
_refine_ls_shift/su_mean 0.000
_refine_ls_structure_factor_coef Fsqd
_refine_ls_weighting_details 'calc w=1/[\s^2^(Fo^2^)+(0.0289P)^2^+0.9757P] where P=(Fo^2^+2Fc^2^)/3'
_refine_ls_weighting_scheme calc
_refine_ls_wR_factor_gt 0.0511
_refine_ls_wR_factor_ref 0.0544
_reflns_number_gt 5127
_reflns_number_total 6175
_reflns_threshold_expression >2sigma(I)
_cod_data_source_file c3cc46851h2.cif
_cod_data_source_block mo_dm12657_0m_1
_cod_original_sg_symbol_H-M P2(1)/c
_cod_database_code 7115613

loop_
_symmetry_equiv_pos_as_xyz
'x, y, z'
'-x, y+1/2, -z+1/2'
'-x, -y, -z'
'x, -y-1/2, z-1/2'

loop_
_atom_site_label
_atom_site_type_symbol
_atom_site_fract_x
_atom_site_fract_y
_atom_site_fract_z
_atom_site_U_iso_or_equiv
_atom_site_adp_type
_atom_site_occupancy
_atom_site_symmetry_multiplicity
_atom_site_calc_flag
_atom_site_refinement_flags
Ir1 Ir 0.257854(9) 0.667313(7) 0.080833(6) 0.01493(3) Uani 1 1 d .
H1M H 0.1835 0.6649 0.0092 0.022 Uiso 1 1 d R
Cl1 Cl 0.48364(6) 0.66707(5) 0.18486(5) 0.02488(13) Uani 1 1 d .
N1 N 0.2180(2) 0.51911(17) 0.11252(15) 0.0208(5) Uani 1 1 d .
O1 O 0.05616(19) 0.83905(14) 0.03017(14) 0.0204(4) Uani 1 1 d .
P1 P 0.22401(6) 0.82373(5) 0.04501(5) 0.01460(12) Uani 1 1 d .
C1 C 0.0659(3) 0.67566(19) 0.08266(18) 0.0166(5) Uani 1 1 d .
C2 C -0.0077(3) 0.7616(2) 0.06076(19) 0.0195(5) Uani 1 1 d .
C3 C -0.1390(3) 0.7704(2) 0.0712(2) 0.0256(6) Uani 1 1 d .
H3 H -0.1893 0.8291 0.0558 0.031 Uiso 1 1 calc R
C4 C -0.1955(3) 0.6903(3) 0.1052(2) 0.0310(7) Uani 1 1 d .
H4 H -0.2850 0.6954 0.1133 0.037 Uiso 1 1 calc R
C5 C -0.1245(3) 0.6042(2) 0.1273(2) 0.0275(6) Uani 1 1 d .
H5 H -0.1651 0.5508 0.1501 0.033 Uiso 1 1 calc R
C6 C 0.0083(3) 0.5957(2) 0.11576(18) 0.0205(5) Uani 1 1 d .
C7 C 0.0967(3) 0.5096(2) 0.13488(17) 0.0219(5) Uani 1 1 d .
C8 C 0.0635(4) 0.4236(2) 0.1726(2) 0.0310(7) Uani 1 1 d .
H8 H -0.0192 0.4186 0.1906 0.037 Uiso 1 1 calc R
C9 C 0.1522(4) 0.3459(2) 0.1836(2) 0.0390(9) Uani 1 1 d .
H9 H 0.1332 0.2878 0.2119 0.047 Uiso 1 1 calc R
C10 C 0.2685(4) 0.3531(2) 0.1534(3) 0.0368(8) Uani 1 1 d .
H10 H 0.3277 0.2987 0.1577 0.044 Uiso 1 1 calc R
C11 C 0.2989(3) 0.4404(2) 0.1165(2) 0.0256(6) Uani 1 1 d .
C12 C 0.4176(3) 0.4498(2) 0.0761(3) 0.0343(7) Uani 1 1 d .
H12A H 0.3856 0.4754 0.0129 0.052 Uiso 1 1 calc R
H12B H 0.4598 0.3860 0.0747 0.052 Uiso 1 1 calc R
H12C H 0.4855 0.4944 0.1141 0.052 Uiso 1 1 calc R
C13 C 0.2495(3) 0.8625(2) -0.06827(17) 0.0182(5) Uani 1 1 d .
C14 C 0.1381(3) 0.8121(2) -0.1449(2) 0.0276(6) Uani 1 1 d .
H14A H 0.0481 0.8392 -0.1463 0.041 Uiso 1 1 calc R
H14B H 0.1387 0.7423 -0.1324 0.041 Uiso 1 1 calc R
H14C H 0.1566 0.8229 -0.2050 0.041 Uiso 1 1 calc R
C15 C 0.2387(3) 0.9717(2) -0.0867(2) 0.0245(6) Uani 1 1 d .
H15A H 0.3126 1.0051 -0.0412 0.037 Uiso 1 1 calc R
H15B H 0.1498 0.9952 -0.0816 0.037 Uiso 1 1 calc R
H15C H 0.2469 0.9847 -0.1492 0.037 Uiso 1 1 calc R
C16 C 0.3917(3) 0.8253(2) -0.0714(2) 0.0260(6) Uani 1 1 d .
H16A H 0.4072 0.8420 -0.1312 0.039 Uiso 1 1 calc R
H16B H 0.3955 0.7546 -0.0634 0.039 Uiso 1 1 calc R
H16C H 0.4628 0.8556 -0.0214 0.039 Uiso 1 1 calc R
C17 C 0.2909(3) 0.9155(2) 0.13793(18) 0.0188(5) Uani 1 1 d .
C18 C 0.2120(3) 1.0123(2) 0.1229(2) 0.0288(6) Uani 1 1 d .
H18A H 0.1143 0.9998 0.1153 0.043 Uiso 1 1 calc R
H18B H 0.2239 1.0441 0.0672 0.043 Uiso 1 1 calc R
H18C H 0.2476 1.0545 0.1766 0.043 Uiso 1 1 calc R
C19 C 0.4441(3) 0.9335(2) 0.1497(2) 0.0234(6) Uani 1 1 d .
H19A H 0.4567 0.9634 0.0934 0.035 Uiso 1 1 calc R
H19B H 0.4935 0.8716 0.1609 0.035 Uiso 1 1 calc R
H19C H 0.4800 0.9770 0.2025 0.035 Uiso 1 1 calc R
C20 C 0.2713(3) 0.8696(2) 0.2267(2) 0.0251(6) Uani 1 1 d .
H20A H 0.3044 0.9145 0.2787 0.038 Uiso 1 1 calc R
H20B H 0.3233 0.8088 0.2396 0.038 Uiso 1 1 calc R
H20C H 0.1737 0.8562 0.2186 0.038 Uiso 1 1 calc R

loop_
_atom_site_aniso_label
_atom_site_aniso_U_11
_atom_site_aniso_U_22
_atom_site_aniso_U_33
_atom_site_aniso_U_23
_atom_site_aniso_U_13
_atom_site_aniso_U_12
Ir1 0.01416(5) 0.01572(5) 0.01557(5) 0.00179(4) 0.00519(3) -0.00127(4)
Cl1 0.0158(3) 0.0250(3) 0.0311(3) 0.0031(3) 0.0016(2) -0.0006(2)
N1 0.0247(11) 0.0172(11) 0.0177(10) 0.0010(8) 0.0011(9) -0.0037(9)
O1 0.0147(8) 0.0193(9) 0.0281(10) 0.0003(8) 0.0073(7) 0.0002(7)
P1 0.0134(3) 0.0159(3) 0.0155(3) 0.0015(2) 0.0056(2) -0.0011(2)
C1 0.0140(10) 0.0193(13) 0.0178(11) -0.0031(9) 0.0067(9) -0.0036(9)
C2 0.0160(11) 0.0229(13) 0.0205(12) -0.0024(10) 0.0066(10) -0.0044(10)
C3 0.0185(12) 0.0304(16) 0.0301(15) -0.0084(12) 0.0104(11) -0.0022(11)
C4 0.0193(13) 0.0442(19) 0.0346(17) -0.0121(14) 0.0159(12) -0.0115(12)
C5 0.0254(14) 0.0361(17) 0.0242(14) -0.0060(12) 0.0123(11) -0.0153(12)
C6 0.0235(12) 0.0244(14) 0.0149(12) -0.0034(10) 0.0071(10) -0.0102(10)
C7 0.0268(13) 0.0226(14) 0.0153(11) -0.0013(10) 0.0040(10) -0.0111(11)
C8 0.0391(17) 0.0279(16) 0.0240(14) 0.0022(12) 0.0052(12) -0.0164(13)
C9 0.050(2) 0.0263(17) 0.0313(17) 0.0076(13) -0.0044(15) -0.0174(15)
C10 0.0430(19) 0.0162(14) 0.0383(19) 0.0038(12) -0.0110(15) -0.0030(13)
C11 0.0272(14) 0.0202(14) 0.0227(14) 0.0003(11) -0.0046(11) -0.0003(11)
C12 0.0289(15) 0.0255(16) 0.0440(19) -0.0053(14) 0.0020(14) 0.0069(12)
C13 0.0235(12) 0.0174(12) 0.0149(12) 0.0012(9) 0.0071(10) 0.0016(10)
C14 0.0342(16) 0.0286(16) 0.0159(13) -0.0006(10) -0.0002(11) -0.0068(12)
C15 0.0295(14) 0.0215(14) 0.0227(13) 0.0052(10) 0.0073(11) 0.0018(11)
C16 0.0295(14) 0.0273(15) 0.0261(14) 0.0026(11) 0.0158(12) 0.0022(12)
C17 0.0208(12) 0.0211(13) 0.0162(11) -0.0019(9) 0.0081(10) -0.0022(10)
C18 0.0338(15) 0.0259(16) 0.0278(15) -0.0038(12) 0.0102(12) 0.0038(12)
C19 0.0213(12) 0.0259(14) 0.0228(13) -0.0040(11) 0.0058(11) -0.0050(11)
C20 0.0311(14) 0.0283(15) 0.0210(14) -0.0033(11) 0.0156(12) -0.0007(12)

loop_
_atom_type_symbol
_atom_type_description
_atom_type_scat_dispersion_real
_atom_type_scat_dispersion_imag
_atom_type_scat_source
C C 0.0033 0.0016 'International Tables Vol C Tables 4.2.6.8 and 6.1.1.4'
H H 0.0000 0.0000 'International Tables Vol C Tables 4.2.6.8 and 6.1.1.4'
N N 0.0061 0.0033 'International Tables Vol C Tables 4.2.6.8 and 6.1.1.4'
O O 0.0106 0.0060 'International Tables Vol C Tables 4.2.6.8 and 6.1.1.4'
P P 0.1023 0.0942 'International Tables Vol C Tables 4.2.6.8 and 6.1.1.4'
Cl Cl 0.1484 0.1585 'International Tables Vol C Tables 4.2.6.8 and 6.1.1.4'
Ir Ir -1.4442 7.9887 'International Tables Vol C Tables 4.2.6.8 and 6.1.1.4'

loop_
_geom_angle_atom_site_label_1
_geom_angle_atom_site_label_2
_geom_angle_atom_site_label_3
_geom_angle
C1 Ir1 N1 78.82(10)
C1 Ir1 P1 81.83(8)
N1 Ir1 P1 160.61(7)
C1 Ir1 Cl1 140.23(8)
N1 Ir1 Cl1 93.32(6)
P1 Ir1 Cl1 102.49(2)
C1 Ir1 H1M 66.9
N1 Ir1 H1M 93.8
P1 Ir1 H1M 77.3
Cl1 Ir1 H1M 152.8
C11 N1 C7 119.2(3)
C11 N1 Ir1 128.4(2)
C7 N1 Ir1 112.33(19)
C2 O1 P1 114.10(17)
O1 P1 C13 103.35(11)
O1 P1 C17 99.43(11)
C13 P1 C17 111.98(12)
O1 P1 Ir1 103.85(7)
C13 P1 Ir1 116.57(9)
C17 P1 Ir1 118.32(9)
C2 C1 C6 120.4(2)
C2 C1 Ir1 121.22(19)
C6 C1 Ir1 118.1(2)
C3 C2 O1 121.2(3)
C3 C2 C1 121.2(3)
O1 C2 C1 117.7(2)
C2 C3 C4 118.1(3)
C2 C3 H3 120.9
C4 C3 H3 120.9
C5 C4 C3 121.7(3)
C5 C4 H4 119.1
C3 C4 H4 119.1
C4 C5 C6 119.7(3)
C4 C5 H5 120.1
C6 C5 H5 120.1
C1 C6 C5 118.9(3)
C1 C6 C7 114.5(2)
C5 C6 C7 126.6(3)
N1 C7 C8 121.0(3)
N1 C7 C6 114.6(2)
C8 C7 C6 124.4(3)
C9 C8 C7 119.2(3)
C9 C8 H8 120.4
C7 C8 H8 120.4
C10 C9 C8 119.6(3)
C10 C9 H9 120.2
C8 C9 H9 120.2
C9 C10 C11 119.6(3)
C9 C10 H10 120.2
C11 C10 H10 120.2
N1 C11 C10 120.9(3)
N1 C11 C12 117.3(3)
C10 C11 C12 121.8(3)
C11 C12 H12A 109.5
C11 C12 H12B 109.5
H12A C12 H12B 109.5
C11 C12 H12C 109.5
H12A C12 H12C 109.5
H12B C12 H12C 109.5
C15 C13 C14 107.8(2)
C15 C13 C16 110.1(2)
C14 C13 C16 109.2(2)
C15 C13 P1 115.25(19)
C14 C13 P1 107.25(19)
C16 C13 P1 107.10(18)
C13 C14 H14A 109.5
C13 C14 H14B 109.5
H14A C14 H14B 109.5
C13 C14 H14C 109.5
H14A C14 H14C 109.5
H14B C14 H14C 109.5
C13 C15 H15A 109.5
C13 C15 H15B 109.5
H15A C15 H15B 109.5
C13 C15 H15C 109.5
H15A C15 H15C 109.5
H15B C15 H15C 109.5
C13 C16 H16A 109.5
C13 C16 H16B 109.5
H16A C16 H16B 109.5
C13 C16 H16C 109.5
H16A C16 H16C 109.5
H16B C16 H16C 109.5
C19 C17 C20 109.4(2)
C19 C17 C18 110.2(2)
C20 C17 C18 107.4(2)
C19 C17 P1 110.23(18)
C20 C17 P1 105.23(19)
C18 C17 P1 114.10(19)
C17 C18 H18A 109.5
C17 C18 H18B 109.5
H18A C18 H18B 109.5
C17 C18 H18C 109.5
H18A C18 H18C 109.5
H18B C18 H18C 109.5
C17 C19 H19A 109.5
C17 C19 H19B 109.5
H19A C19 H19B 109.5
C17 C19 H19C 109.5
H19A C19 H19C 109.5
H19B C19 H19C 109.5
C17 C20 H20A 109.5
C17 C20 H20B 109.5
H20A C20 H20B 109.5
C17 C20 H20C 109.5
H20A C20 H20C 109.5
H20B C20 H20C 109.5

loop_
_geom_bond_atom_site_label_1
_geom_bond_atom_site_label_2
_geom_bond_distance
Ir1 C1 1.955(2)
Ir1 N1 2.158(2)
Ir1 P1 2.2239(7)
Ir1 Cl1 2.3929(7)
Ir1 H1M 1.1328
N1 C11 1.351(4)
N1 C7 1.366(4)
O1 C2 1.388(3)
O1 P1 1.6672(19)
P1 C13 1.866(3)
P1 C17 1.867(3)
C1 C2 1.389(4)
C1 C6 1.399(4)
C2 C3 1.387(4)
C3 C4 1.401(5)
C3 H3 0.9500
C4 C5 1.380(5)
C4 H4 0.9500
C5 C6 1.407(4)
C5 H5 0.9500
C6 C7 1.466(4)
C7 C8 1.392(4)
C8 C9 1.377(5)
C8 H8 0.9500
C9 C10 1.376(6)
C9 H9 0.9500
C10 C11 1.393(4)
C10 H10 0.9500
C11 C12 1.493(5)
C12 H12A 0.9800
C12 H12B 0.9800
C12 H12C 0.9800
C13 C15 1.526(4)
C13 C14 1.540(4)
C13 C16 1.542(4)
C14 H14A 0.9800
C14 H14B 0.9800
C14 H14C 0.9800
C15 H15A 0.9800
C15 H15B 0.9800
C15 H15C 0.9800
C16 H16A 0.9800
C16 H16B 0.9800
C16 H16C 0.9800
C17 C19 1.534(4)
C17 C20 1.536(4)
C17 C18 1.538(4)
C18 H18A 0.9800
C18 H18B 0.9800
C18 H18C 0.9800
C19 H19A 0.9800
C19 H19B 0.9800
C19 H19C 0.9800
C20 H20A 0.9800
C20 H20B 0.9800
C20 H20C 0.9800

loop_
_geom_torsion_atom_site_label_1
_geom_torsion_atom_site_label_2
_geom_torsion_atom_site_label_3
_geom_torsion_atom_site_label_4
_geom_torsion
C1 Ir1 N1 C11 171.7(2)
P1 Ir1 N1 C11 167.54(17)
Cl1 Ir1 N1 C11 -47.7(2)
C1 Ir1 N1 C7 -11.58(18)
P1 Ir1 N1 C7 -15.7(3)
Cl1 Ir1 N1 C7 129.08(17)
C2 O1 P1 C13 134.21(19)
C2 O1 P1 C17 -110.36(19)
C2 O1 P1 Ir1 12.07(19)
C1 Ir1 P1 O1 -7.20(11)
N1 Ir1 P1 O1 -3.1(2)
Cl1 Ir1 P1 O1 -146.98(8)
C1 Ir1 P1 C13 -120.11(12)
N1 Ir1 P1 C13 -116.0(2)
Cl1 Ir1 P1 C13 100.12(10)
C1 Ir1 P1 C17 101.74(12)
N1 Ir1 P1 C17 105.8(2)
Cl1 Ir1 P1 C17 -38.03(10)
N1 Ir1 C1 C2 -176.4(2)
P1 Ir1 C1 C2 2.2(2)
Cl1 Ir1 C1 C2 101.9(2)
N1 Ir1 C1 C6 10.02(19)
P1 Ir1 C1 C6 -171.4(2)
Cl1 Ir1 C1 C6 -71.6(2)
P1 O1 C2 C3 166.6(2)
P1 O1 C2 C1 -11.9(3)
C6 C1 C2 C3 0.1(4)
Ir1 C1 C2 C3 -173.3(2)
C6 C1 C2 O1 178.6(2)
Ir1 C1 C2 O1 5.2(3)
O1 C2 C3 C4 -178.0(3)
C1 C2 C3 C4 0.4(4)
C2 C3 C4 C5 -0.6(5)
C3 C4 C5 C6 0.1(5)
C2 C1 C6 C5 -0.6(4)
Ir1 C1 C6 C5 173.0(2)
C2 C1 C6 C7 179.2(2)
Ir1 C1 C6 C7 -7.1(3)
C4 C5 C6 C1 0.5(4)
C4 C5 C6 C7 -179.3(3)
C11 N1 C7 C8 8.2(4)
Ir1 N1 C7 C8 -168.9(2)
C11 N1 C7 C6 -171.8(2)
Ir1 N1 C7 C6 11.1(3)
C1 C6 C7 N1 -3.5(3)
C5 C6 C7 N1 176.3(3)
C1 C6 C7 C8 176.6(3)
C5 C6 C7 C8 -3.6(4)
N1 C7 C8 C9 -2.8(4)
C6 C7 C8 C9 177.1(3)
C7 C8 C9 C10 -2.9(5)
C8 C9 C10 C11 3.3(5)
C7 N1 C11 C10 -7.7(4)
Ir1 N1 C11 C10 168.8(2)
C7 N1 C11 C12 169.6(2)
Ir1 N1 C11 C12 -13.8(4)
C9 C10 C11 N1 2.0(5)
C9 C10 C11 C12 -175.2(3)
O1 P1 C13 C15 72.3(2)
C17 P1 C13 C15 -33.8(2)
Ir1 P1 C13 C15 -174.49(17)
O1 P1 C13 C14 -47.7(2)
C17 P1 C13 C14 -153.85(19)
Ir1 P1 C13 C14 65.4(2)
O1 P1 C13 C16 -164.83(18)
C17 P1 C13 C16 89.1(2)
Ir1 P1 C13 C16 -51.6(2)
O1 P1 C17 C19 -166.95(19)
C13 P1 C17 C19 -58.3(2)
Ir1 P1 C17 C19 81.6(2)
O1 P1 C17 C20 75.22(19)
C13 P1 C17 C20 -176.14(18)
Ir1 P1 C17 C20 -36.2(2)
O1 P1 C17 C18 -42.3(2)
C13 P1 C17 C18 66.3(2)
Ir1 P1 C17 C18 -153.71(17)
